data_7234327
loop_
_publ_author_name
'Takuya Konno'
'Hiroki Kudo'
'Takayuki Ishida'

_publ_section_title
;
 Intermediate-paramagnetic phases with a half and a quarter spin entities
 in fluorinated biphenyl-3,5-diyl bis(tert-butyl nitroxides)
;
_journal_name_full 'Journal of Materials Chemistry C'
_journal_page_first 7813
_journal_page_last 7818
_journal_paper_doi 10.1039/C5TC00668F
_journal_volume 3
_journal_year 2015
_chemical_formula_moiety 'C20 H24 F2 N2 O2'
_chemical_formula_sum 'C20 H24 F2 N2 O2'
_chemical_formula_weight 362.42
_chemical_melting_point 365
_chemical_name_systematic '2?,5?-difluorobiphenyl-3,5-diyl bis(tert-butyl nitroxide)'
_space_group_IT_number 2
_space_group_name_Hall '-P 1'
_space_group_name_H-M_alt 'P -1'
_symmetry_cell_setting triclinic
_symmetry_Int_Tables_number 2
_symmetry_space_group_name_Hall '-P 1'
_symmetry_space_group_name_H-M 'P -1'
_atom_sites_solution_hydrogens geom
_atom_sites_solution_primary direct
_atom_sites_solution_secondary difmap
_cell_angle_alpha 111.13(4)
_cell_angle_beta 93.65(3)
_cell_angle_gamma 116.77(3)
_cell_formula_units_Z 2
_cell_length_a 9.549(4)
_cell_length_b 10.244(5)
_cell_length_c 12.036(5)
_cell_measurement_reflns_used 9533
_cell_measurement_temperature 296
_cell_measurement_theta_max 27.52
_cell_measurement_theta_min 1.89
_cell_volume 943.7(9)
_computing_cell_refinement 'RAPID AUTO'
_computing_data_collection 'RAPID AUTO'
_computing_data_reduction 'RAPID AUTO'
_computing_molecular_graphics 'CrystalStructure 4.0'
_computing_publication_material 'CrystalStructure 4.0 (Rigaku, 2010)'
_computing_structure_refinement 'CRYSTALS (Carruthers, et al., 1999)'
_computing_structure_solution 'Il Milione (Burla, et al., 2007)'
_diffrn_ambient_temperature 296
_diffrn_detector_area_resol_mean 10.000
_diffrn_measured_fraction_theta_full 0.990
_diffrn_measured_fraction_theta_max 0.990
_diffrn_measurement_device_type 'Rigaku R-AXIS RAPID'
_diffrn_measurement_method \w
_diffrn_radiation_type 'Mo K\a'
_diffrn_radiation_wavelength 0.71073
_diffrn_reflns_av_R_equivalents 0.0507
_diffrn_reflns_limit_h_max 12
_diffrn_reflns_limit_h_min -12
_diffrn_reflns_limit_k_max 13
_diffrn_reflns_limit_k_min -13
_diffrn_reflns_limit_l_max 15
_diffrn_reflns_limit_l_min -15
_diffrn_reflns_number 12390
_diffrn_reflns_theta_full 27.48
_diffrn_reflns_theta_max 27.48
_diffrn_standards_interval_count .
_diffrn_standards_number 0
_exptl_absorpt_coefficient_mu 0.096
_exptl_absorpt_correction_T_max 0.990
_exptl_absorpt_correction_T_min 0.965
_exptl_absorpt_correction_type numerical
_exptl_absorpt_process_details 'NUMABS (Rigaku, 1999)'
_exptl_crystal_colour red
_exptl_crystal_density_diffrn 1.275
_exptl_crystal_density_method 'not measured'
_exptl_crystal_description platelet
_exptl_crystal_F_000 384.00
_exptl_crystal_preparation 'Magnetic properties'
_exptl_crystal_recrystallization_method 'Re-crystallisation from solvent: dichloromethane-hexane'
_exptl_crystal_size_max 0.409
_exptl_crystal_size_mid 0.371
_exptl_crystal_size_min 0.100
_refine_diff_density_max 0.774
_refine_diff_density_min -0.497
_refine_ls_extinction_method none
_refine_ls_goodness_of_fit_ref 0.997
_refine_ls_hydrogen_treatment mixed
_refine_ls_number_parameters 304
_refine_ls_number_reflns 4292
_refine_ls_R_factor_gt 0.0689
_refine_ls_shift/su_max 0.009
_refine_ls_structure_factor_coef F
_refine_ls_weighting_details 'w = 1/[0.0010Fo^2^ + 2.5000\s(Fo^2^)]'
_refine_ls_weighting_scheme calc
_refine_ls_wR_factor_ref 0.0822
_reflns_number_gt 2104
_reflns_number_total 4292
_reflns_threshold_expression F>2.0\s(F)
_cod_data_source_file J-Mater-Chem-C-2015-3-7813.cif
_cod_data_source_block 25FBPBN_high_temperature_phase_296K
_cod_original_cell_volume 943.7(8)
_cod_database_code 7234327

loop_
_symmetry_equiv_pos_site_id
_symmetry_equiv_pos_as_xyz
1 +X,+Y,+Z
2 -X,-Y,-Z

loop_
_atom_site_label
_atom_site_type_symbol
_atom_site_fract_x
_atom_site_fract_y
_atom_site_fract_z
_atom_site_U_iso_or_equiv
_atom_site_adp_type
_atom_site_occupancy
_atom_site_symmetry_multiplicity
_atom_site_calc_flag
_atom_site_refinement_flags
_atom_site_disorder_assembly
_atom_site_disorder_group
F1 F 0.3499(2) 0.5726(3) 0.03609(15) 0.0748(6) Uani 1.0 2 d . . .
F2 F 0.6952(3) 0.9906(3) 0.51307(18) 0.0914(7) Uani 1.0 2 d . . .
O1 O -0.2353(3) 0.3052(3) 0.39082(19) 0.0646(8) Uani 1.0 2 d . . .
O2 O -0.1484(2) -0.0485(2) 0.02493(16) 0.0466(6) Uani 1.0 2 d . . .
N1 N -0.1555(3) 0.4253(3) 0.36506(19) 0.0426(7) Uani 1.0 2 d . . .
N2 N -0.0896(3) 0.0750(3) -0.0013(2) 0.0406(7) Uani 1.0 2 d . . .
C1 C -0.0549(4) 0.4059(4) 0.2835(3) 0.0398(8) Uani 1.0 2 d . . .
C2 C -0.1150(4) 0.2539(4) 0.1855(3) 0.0407(9) Uani 1.0 2 d . . .
C3 C -0.0227(3) 0.2327(3) 0.1042(3) 0.0385(8) Uani 1.0 2 d . . .
C4 C 0.1319(4) 0.3595(4) 0.1216(3) 0.0404(9) Uani 1.0 2 d . . .
C5 C 0.1940(3) 0.5106(3) 0.2224(3) 0.0391(8) Uani 1.0 2 d . . .
C6 C 0.0985(4) 0.5327(4) 0.3021(3) 0.0401(8) Uani 1.0 2 d . . .
C7 C 0.3619(3) 0.6473(3) 0.2487(3) 0.0402(8) Uani 1.0 2 d . . .
C8 C 0.4351(4) 0.6734(4) 0.1574(3) 0.0489(9) Uani 1.0 2 d . . .
C9 C 0.5898(4) 0.8011(4) 0.1808(4) 0.0585(12) Uani 1.0 2 d . . .
C10 C 0.6783(5) 0.9090(5) 0.3017(4) 0.0628(12) Uani 1.0 2 d . . .
C11 C 0.6082(4) 0.8851(4) 0.3922(3) 0.0588(10) Uani 1.0 2 d . . .
C12 C 0.4550(4) 0.7585(4) 0.3700(3) 0.0483(10) Uani 1.0 2 d . . .
C13 C -0.2193(4) 0.5391(4) 0.3773(3) 0.0436(9) Uani 1.0 2 d . . .
C14 C -0.0820(5) 0.7121(5) 0.4393(5) 0.1191(18) Uani 1.0 2 d . . .
C15 C -0.3325(6) 0.5174(6) 0.4572(4) 0.116(2) Uani 1.0 2 d . . .
C16 C -0.3035(7) 0.4981(7) 0.2514(4) 0.134(3) Uani 1.0 2 d . . .
C17 C -0.1751(4) 0.0484(4) -0.1255(3) 0.0500(9) Uani 1.0 2 d . . .
C18 C -0.0745(7) 0.1929(6) -0.1496(5) 0.0928(17) Uani 1.0 2 d . . .
C19 C -0.3429(6) 0.0278(8) -0.1166(5) 0.0880(17) Uani 1.0 2 d . . .
C20 C -0.1931(6) -0.1035(6) -0.2241(4) 0.0697(14) Uani 1.0 2 d . . .
H1 H -0.220(4) 0.171(3) 0.171(3) 0.042(8) Uiso 1.0 2 d . . .
H2 H 0.203(3) 0.336(3) 0.065(3) 0.042(7) Uiso 1.0 2 d . . .
H3 H 0.143(3) 0.636(3) 0.373(3) 0.044(8) Uiso 1.0 2 d . . .
H4 H 0.620(4) 0.805(4) 0.115(3) 0.046(9) Uiso 1.0 2 d . . .
H5 H 0.778(4) 0.998(4) 0.324(3) 0.075(11) Uiso 1.0 2 d . . .
H6 H 0.413(3) 0.749(3) 0.434(3) 0.040(8) Uiso 1.0 2 d . . .
H7 H -0.1243 0.7830 0.4463 0.1409 Uiso 1.0 2 calc R . .
H8 H -0.0294 0.7355 0.5204 0.1412 Uiso 1.0 2 calc R . .
H9 H -0.0044 0.7289 0.3914 0.1411 Uiso 1.0 2 calc R . .
H10 H -0.4199 0.4063 0.4212 0.1876 Uiso 1.0 2 calc R . .
H11 H -0.2742 0.5450 0.5378 0.1874 Uiso 1.0 2 calc R . .
H12 H -0.3764 0.5871 0.4647 0.1872 Uiso 1.0 2 calc R . .
H13 H -0.3471 0.5676 0.2570 0.1850 Uiso 1.0 2 calc R . .
H14 H -0.2276 0.5130 0.2020 0.1852 Uiso 1.0 2 calc R . .
H15 H -0.3906 0.3869 0.2135 0.1852 Uiso 1.0 2 calc R . .
H16 H -0.131(4) 0.176(3) -0.232(4) 0.118(14) Uiso 1.0 2 d . . .
H17 H -0.071(5) 0.292(5) -0.089(4) 0.101(14) Uiso 1.0 2 d . . .
H18 H 0.041(6) 0.208(6) -0.156(5) 0.15(3) Uiso 1.0 2 d . . .
H19 H -0.396(6) -0.061(6) -0.099(4) 0.13(2) Uiso 1.0 2 d . . .
H20 H -0.320(5) 0.132(5) -0.052(4) 0.112(15) Uiso 1.0 2 d . . .
H21 H -0.402(4) 0.003(4) -0.203(4) 0.088(12) Uiso 1.0 2 d . . .
H22 H -0.261(5) -0.197(5) -0.217(4) 0.105(17) Uiso 1.0 2 d . . .
H23 H -0.085(4) -0.084(4) -0.235(3) 0.070(11) Uiso 1.0 2 d . . .
H24 H -0.250(4) -0.124(4) -0.305(3) 0.073(10) Uiso 1.0 2 d . . .

loop_
_atom_site_aniso_label
_atom_site_aniso_U_11
_atom_site_aniso_U_22
_atom_site_aniso_U_33
_atom_site_aniso_U_12
_atom_site_aniso_U_13
_atom_site_aniso_U_23
F1 0.0711(13) 0.0740(13) 0.0520(12) 0.0164(11) 0.0196(10) 0.0267(11)
F2 0.0663(13) 0.0647(13) 0.0761(14) 0.0022(11) -0.0053(11) 0.0083(12)
O1 0.0847(16) 0.0542(13) 0.0736(15) 0.0382(12) 0.0493(13) 0.0383(12)
O2 0.0514(12) 0.0331(11) 0.0488(12) 0.0181(9) 0.0205(10) 0.0147(10)
N1 0.0475(14) 0.0392(14) 0.0437(14) 0.0223(12) 0.0217(12) 0.0189(12)
N2 0.0461(14) 0.0310(13) 0.0424(14) 0.0202(11) 0.0146(11) 0.0125(11)
C1 0.0481(17) 0.0382(16) 0.0350(15) 0.0242(14) 0.0174(14) 0.0138(13)
C2 0.0404(17) 0.0355(16) 0.0446(17) 0.0181(15) 0.0166(15) 0.0163(14)
C3 0.0450(17) 0.0346(15) 0.0393(16) 0.0236(14) 0.0170(14) 0.0143(13)
C4 0.0458(17) 0.0374(16) 0.0453(17) 0.0248(14) 0.0209(15) 0.0191(14)
C5 0.0380(16) 0.0348(16) 0.0439(16) 0.0187(13) 0.0121(14) 0.0163(14)
C6 0.0428(17) 0.0317(15) 0.0361(16) 0.0177(14) 0.0086(14) 0.0070(14)
C7 0.0374(16) 0.0358(15) 0.0497(18) 0.0196(13) 0.0151(15) 0.0191(14)
C8 0.0455(18) 0.0446(17) 0.053(2) 0.0205(15) 0.0146(16) 0.0210(16)
C9 0.057(3) 0.060(3) 0.080(3) 0.0321(19) 0.036(3) 0.046(3)
C10 0.047(2) 0.046(2) 0.077(3) 0.0124(18) 0.009(2) 0.024(2)
C11 0.053(2) 0.0427(19) 0.059(3) 0.0156(17) 0.0060(18) 0.0132(18)
C12 0.0450(19) 0.0430(18) 0.0494(19) 0.0195(15) 0.0130(17) 0.0164(16)
C13 0.0417(17) 0.0450(17) 0.0457(17) 0.0261(14) 0.0156(14) 0.0155(14)
C14 0.080(3) 0.060(3) 0.212(6) 0.043(3) 0.045(3) 0.043(3)
C15 0.159(4) 0.148(4) 0.161(5) 0.128(4) 0.123(4) 0.109(4)
C16 0.206(6) 0.179(5) 0.077(3) 0.161(5) 0.017(4) 0.036(4)
C17 0.057(2) 0.0472(18) 0.0404(17) 0.0277(16) 0.0029(15) 0.0133(15)
C18 0.129(5) 0.070(3) 0.056(3) 0.030(3) 0.004(3) 0.033(3)
C19 0.080(3) 0.102(4) 0.076(4) 0.064(3) -0.002(3) 0.013(3)
C20 0.084(3) 0.070(3) 0.040(2) 0.047(3) -0.000(2) 0.001(2)

loop_
_atom_type_symbol
_atom_type_description
_atom_type_scat_dispersion_real
_atom_type_scat_dispersion_imag
_atom_type_scat_source
C C 0.003 0.002
;
International Tables for Crystallography
(1992, Vol. C, Tables 4.2.6.8 and 6.1.1.4)
;
H H 0.000 0.000
;
International Tables for Crystallography
(1992, Vol. C, Table 6.1.1.4)
;
O O 0.011 0.006
;
International Tables for Crystallography
(1992, Vol. C, Tables 4.2.6.8 and 6.1.1.4)
;
N N 0.006 0.003
;
International Tables for Crystallography
(1992, Vol. C, Tables 4.2.6.8 and 6.1.1.4)
;
F F 0.017 0.010
;
International Tables for Crystallography
(1992, Vol. C, Tables 4.2.6.8 and 6.1.1.4)
;

loop_
_geom_angle_atom_site_label_1
_geom_angle_atom_site_label_2
_geom_angle_atom_site_label_3
_geom_angle
_geom_angle_publ_flag
_geom_angle_site_symmetry_1
_geom_angle_site_symmetry_2
_geom_angle_site_symmetry_3
O1 N1 C1 115.8(3) yes . . .
O1 N1 C13 117.9(3) yes . . .
C1 N1 C13 121.8(3) yes . . .
O2 N2 C3 115.1(3) yes . . .
O2 N2 C17 116.71(18) yes . . .
C3 N2 C17 118.7(3) yes . . .
N1 C1 C2 118.0(3) yes . . .
N1 C1 C6 121.8(3) yes . . .
C2 C1 C6 120.3(3) yes . . .
C1 C2 C3 119.2(3) yes . . .
N2 C3 C2 118.9(3) yes . . .
N2 C3 C4 120.0(3) yes . . .
C2 C3 C4 121.1(3) yes . . .
C3 C4 C5 119.4(3) yes . . .
C4 C5 C6 119.2(3) yes . . .
C4 C5 C7 121.4(3) yes . . .
C6 C5 C7 119.3(3) yes . . .
C1 C6 C5 120.7(3) yes . . .
C5 C7 C8 123.5(3) yes . . .
C5 C7 C12 120.8(3) yes . . .
C8 C7 C12 115.7(3) yes . . .
F1 C8 C7 119.2(3) yes . . .
F1 C8 C9 116.8(4) yes . . .
C7 C8 C9 123.9(3) yes . . .
C8 C9 C10 118.9(4) yes . . .
C9 C10 C11 117.9(3) yes . . .
F2 C11 C10 118.7(3) yes . . .
F2 C11 C12 117.7(4) yes . . .
C10 C11 C12 123.6(3) yes . . .
C7 C12 C11 119.9(4) yes . . .
N1 C13 C14 110.3(3) yes . . .
N1 C13 C15 108.2(4) yes . . .
N1 C13 C16 108.0(4) yes . . .
C14 C13 C15 107.8(3) yes . . .
C14 C13 C16 111.0(4) yes . . .
C15 C13 C16 111.6(4) yes . . .
N2 C17 C18 109.2(3) yes . . .
N2 C17 C19 106.9(4) yes . . .
N2 C17 C20 108.1(4) yes . . .
C18 C17 C19 111.3(5) yes . . .
C18 C17 C20 110.6(4) yes . . .
C19 C17 C20 110.6(3) yes . . .
C1 C2 H1 119.8(18) no . . .
C3 C2 H1 120.8(17) no . . .
C3 C4 H2 119.1(11) no . . .
C5 C4 H2 121.1(10) no . . .
C1 C6 H3 120.4(16) no . . .
C5 C6 H3 118.8(16) no . . .
C8 C9 H4 115(3) no . . .
C10 C9 H4 127(3) no . . .
C9 C10 H5 124(2) no . . .
C11 C10 H5 118(2) no . . .
C7 C12 H6 119.9(12) no . . .
C11 C12 H6 120.2(12) no . . .
C13 C14 H7 109.337 no . . .
C13 C14 H8 109.352 no . . .
C13 C14 H9 109.812 no . . .
H7 C14 H8 109.438 no . . .
H7 C14 H9 109.442 no . . .
H8 C14 H9 109.446 no . . .
C13 C15 H10 109.664 no . . .
C13 C15 H11 109.372 no . . .
C13 C15 H12 109.469 no . . .
H10 C15 H11 109.441 no . . .
H10 C15 H12 109.443 no . . .
H11 C15 H12 109.438 no . . .
C13 C16 H13 109.459 no . . .
C13 C16 H14 109.645 no . . .
C13 C16 H15 109.398 no . . .
H13 C16 H14 109.442 no . . .
H13 C16 H15 109.442 no . . .
H14 C16 H15 109.443 no . . .
C17 C18 H16 109.5(15) no . . .
C17 C18 H17 111(3) no . . .
C17 C18 H18 112(4) no . . .
H16 C18 H17 103(4) no . . .
H16 C18 H18 107(4) no . . .
H17 C18 H18 114(4) no . . .
C17 C19 H19 106(4) no . . .
C17 C19 H20 105(3) no . . .
C17 C19 H21 106(3) no . . .
H19 C19 H20 115(4) no . . .
H19 C19 H21 111(4) no . . .
H20 C19 H21 113(4) no . . .
C17 C20 H22 114(3) no . . .
C17 C20 H23 109.5(17) no . . .
C17 C20 H24 109(3) no . . .
H22 C20 H23 118(5) no . . .
H22 C20 H24 102(4) no . . .
H23 C20 H24 102(3) no . . .

loop_
_geom_bond_atom_site_label_1
_geom_bond_atom_site_label_2
_geom_bond_distance
_geom_bond_publ_flag
_geom_bond_site_symmetry_1
_geom_bond_site_symmetry_2
F1 C8 1.366(4) yes . .
F2 C11 1.371(4) yes . .
O1 N1 1.285(4) yes . .
O2 N2 1.298(4) yes . .
N1 C1 1.442(4) yes . .
N1 C13 1.509(5) yes . .
N2 C3 1.455(3) yes . .
N2 C17 1.525(5) yes . .
C1 C2 1.389(4) yes . .
C1 C6 1.385(4) yes . .
C2 C3 1.383(5) yes . .
C3 C4 1.396(4) yes . .
C4 C5 1.396(4) yes . .
C5 C6 1.395(5) yes . .
C5 C7 1.492(4) yes . .
C7 C8 1.381(5) yes . .
C7 C12 1.394(4) yes . .
C8 C9 1.383(4) yes . .
C9 C10 1.378(5) yes . .
C10 C11 1.353(6) yes . .
C11 C12 1.373(4) yes . .
C13 C14 1.499(4) yes . .
C13 C15 1.488(7) yes . .
C13 C16 1.483(6) yes . .
C17 C18 1.504(7) yes . .
C17 C19 1.536(7) yes . .
C17 C20 1.504(6) yes . .
C2 H1 0.93(3) no . .
C4 H2 1.04(3) no . .
C6 H3 0.96(3) no . .
C9 H4 0.87(3) no . .
C10 H5 0.90(3) no . .
C12 H6 0.91(3) no . .
C14 H7 0.960 no . .
C14 H8 0.960 no . .
C14 H9 0.960 no . .
C15 H10 0.960 no . .
C15 H11 0.960 no . .
C15 H12 0.960 no . .
C16 H13 0.960 no . .
C16 H14 0.960 no . .
C16 H15 0.960 no . .
C18 H16 1.02(5) no . .
C18 H17 1.00(5) no . .
C18 H18 1.05(6) no . .
C19 H19 0.94(6) no . .
C19 H20 0.98(5) no . .
C19 H21 1.04(5) no . .
C20 H22 0.92(5) no . .
C20 H23 0.98(4) no . .
C20 H24 0.98(4) no . .

loop_
_geom_contact_atom_site_label_1
_geom_contact_atom_site_label_2
_geom_contact_distance
_geom_contact_publ_flag
_geom_contact_site_symmetry_1
_geom_contact_site_symmetry_2
F1 C4 2.821(4) no . .
F1 C5 2.872(4) no . .
F2 C9 3.593(5) no . .
O1 C2 2.769(5) no . .
O1 C6 3.502(4) no . .
O1 C14 3.536(6) no . .
O1 C15 2.624(7) no . .
O1 C16 3.249(8) no . .
O2 C2 2.854(4) no . .
O2 C4 3.465(4) no . .
O2 C19 2.971(8) no . .
O2 C20 2.809(5) no . .
C1 C4 2.783(5) no . .
C1 C14 3.158(6) no . .
C1 C16 2.973(9) no . .
C2 C5 2.797(4) no . .
C2 C13 3.593(6) no . .
C2 C16 3.596(9) no . .
C2 C17 3.425(5) no . .
C2 C19 3.421(6) no . .
C3 C6 2.762(4) no . .
C3 C18 2.910(7) no . .
C3 C19 3.159(6) no . .
C4 C8 3.060(5) no . .
C4 C17 3.352(4) no . .
C4 C18 3.097(6) no . .
C6 C12 2.966(4) no . .
C6 C13 3.243(5) no . .
C6 C14 3.178(7) no . .
C7 C10 2.819(5) no . .
C8 C11 2.679(5) no . .
C9 C12 2.760(6) no . .
F1 C16 3.225(5) no . 2_565
F2 C12 3.408(5) no . 2_676
F2 C14 3.404(5) no . 2_676
O1 C6 3.336(4) no . 2_566
O1 C10 3.470(6) no . 1_445
O2 O2 2.736(3) no . 2_555
O2 N2 2.429(4) no . 2_555
O2 C3 3.104(5) no . 2_555
O2 C4 3.119(5) no . 2_555
O2 C9 3.370(5) no . 1_445
O2 C17 3.244(5) no . 2_555
O2 C20 3.248(6) no . 2_555
N1 N1 3.579(4) no . 2_566
N2 O2 2.429(4) no . 2_555
N2 N2 2.773(5) no . 2_555
N2 C20 3.539(7) no . 2_555
C3 O2 3.104(5) no . 2_555
C3 C20 3.397(8) no . 2_555
C4 O2 3.119(5) no . 2_555
C4 C20 3.517(8) no . 2_555
C6 O1 3.336(4) no . 2_566
C9 O2 3.370(5) no . 1_665
C10 O1 3.470(6) no . 1_665
C12 F2 3.408(5) no . 2_676
C14 F2 3.404(5) no . 2_676
C15 C15 3.328(8) no . 2_466
C16 F1 3.225(5) no . 2_565
C17 O2 3.244(5) no . 2_555
C20 O2 3.248(6) no . 2_555
C20 N2 3.539(7) no . 2_555
C20 C3 3.397(8) no . 2_555
C20 C4 3.517(8) no . 2_555
F1 H2 2.36(3) no . .
F1 H4 2.40(3) no . .
F1 H17 3.52(4) no . .
F1 H18 3.31(4) no . .
F2 H5 2.47(4) no . .
F2 H6 2.50(2) no . .
O1 H1 2.55(3) no . .
O1 H8 3.5468 no . .
O1 H10 2.4010 no . .
O1 H11 2.6592 no . .
O1 H12 3.5704 no . .
O1 H15 3.0745 no . .
O2 H1 2.70(4) no . .
O2 H19 2.64(6) no . .
O2 H20 3.28(6) no . .
O2 H22 2.63(4) no . .
O2 H23 3.15(4) no . .
N1 H1 2.57(3) no . .
N1 H3 2.66(3) no . .
N1 H7 3.2959 no . .
N1 H8 2.6510 no . .
N1 H9 2.6536 no . .
N1 H10 2.5950 no . .
N1 H11 2.6117 no . .
N1 H12 3.2658 no . .
N1 H13 3.2601 no . .
N1 H14 2.6050 no . .
N1 H15 2.5854 no . .
N2 H1 2.60(3) no . .
N2 H2 2.66(2) no . .
N2 H16 3.35(5) no . .
N2 H17 2.73(6) no . .
N2 H18 2.73(6) no . .
N2 H19 2.57(5) no . .
N2 H20 2.61(6) no . .
N2 H21 3.34(5) no . .
N2 H22 2.71(4) no . .
N2 H23 2.71(4) no . .
N2 H24 3.31(4) no . .
C1 H8 3.4386 no . .
C1 H9 2.8730 no . .
C1 H14 2.6617 no . .
C1 H15 3.1619 no . .
C2 H2 3.34(3) no . .
C2 H3 3.28(2) no . .
C2 H14 3.2343 no . .
C2 H15 3.4504 no . .
C2 H17 3.50(5) no . .
C2 H19 3.52(4) no . .
C2 H20 2.84(5) no . .
C3 H17 2.67(5) no . .
C3 H18 3.17(6) no . .
C3 H19 3.42(4) no . .
C3 H20 2.82(5) no . .
C4 H1 3.26(3) no . .
C4 H3 3.27(3) no . .
C4 H17 2.75(5) no . .
C4 H18 3.00(5) no . .
C5 H6 2.66(2) no . .
C6 H1 3.24(2) no . .
C6 H2 3.35(3) no . .
C6 H6 2.70(2) no . .
C6 H8 3.3864 no . .
C6 H9 2.5525 no . .
C6 H14 3.1573 no . .
C7 H2 2.74(2) no . .
C7 H3 2.63(3) no . .
C7 H4 3.18(3) no . .
C8 H2 2.85(3) no . .
C8 H5 3.22(3) no . .
C8 H6 3.18(3) no . .
C10 H6 3.21(3) no . .
C11 H4 3.16(3) no . .
C12 H3 2.67(3) no . .
C12 H5 3.19(4) no . .
C13 H3 3.15(3) no . .
C14 H3 2.67(4) no . .
C14 H10 3.2532 no . .
C14 H11 2.5716 no . .
C14 H12 2.6042 no . .
C14 H13 2.6442 no . .
C14 H14 2.6440 no . .
C14 H15 3.2835 no . .
C15 H7 2.6061 no . .
C15 H8 2.5725 no . .
C15 H9 3.2521 no . .
C15 H13 2.6476 no . .
C15 H14 3.2824 no . .
C15 H15 2.6453 no . .
C16 H7 2.6468 no . .
C16 H8 3.2801 no . .
C16 H9 2.6494 no . .
C16 H10 2.6511 no . .
C16 H11 3.2794 no . .
C16 H12 2.6488 no . .
C17 H1 3.46(3) no . .
C17 H2 3.388(19) no . .
C18 H2 2.96(3) no . .
C18 H19 3.28(5) no . .
C18 H20 2.61(5) no . .
C18 H21 2.71(4) no . .
C18 H22 3.29(5) no . .
C18 H23 2.60(4) no . .
C18 H24 2.67(3) no . .
C19 H1 3.13(3) no . .
C19 H16 2.73(5) no . .
C19 H17 2.67(4) no . .
C19 H18 3.44(6) no . .
C19 H22 2.67(6) no . .
C19 H23 3.35(5) no . .
C19 H24 2.70(4) no . .
C20 H16 2.69(4) no . .
C20 H17 3.35(5) no . .
C20 H18 2.70(5) no . .
C20 H19 2.63(6) no . .
C20 H20 3.31(5) no . .
C20 H21 2.66(5) no . .
H1 H14 3.4256 no . .
H1 H15 3.2191 no . .
H1 H19 3.03(5) no . .
H1 H20 2.62(6) no . .
H2 H17 2.87(6) no . .
H2 H18 2.52(6) no . .
H3 H6 2.23(4) no . .
H3 H7 3.5143 no . .
H3 H8 2.7349 no . .
H3 H9 2.0077 no . .
H3 H14 3.3971 no . .
H4 H5 2.40(4) no . .
H7 H10 3.4908 no . .
H7 H11 2.8631 no . .
H7 H12 2.4299 no . .
H7 H13 2.4733 no . .
H7 H14 2.9288 no . .
H7 H15 3.5194 no . .
H8 H10 3.4503 no . .
H8 H11 2.3590 no . .
H8 H12 2.8601 no . .
H8 H13 3.5149 no . .
H8 H14 3.5149 no . .
H9 H11 3.4478 no . .
H9 H12 3.4891 no . .
H9 H13 2.9297 no . .
H9 H14 2.4760 no . .
H9 H15 3.5226 no . .
H10 H13 2.9348 no . .
H10 H14 3.5227 no . .
H10 H15 2.4787 no . .
H11 H13 3.5173 no . .
H11 H15 3.5156 no . .
H12 H13 2.4787 no . .
H12 H14 3.5210 no . .
H12 H15 2.9306 no . .
H16 H19 3.56(7) no . .
H16 H20 2.94(7) no . .
H16 H21 2.53(5) no . .
H16 H22 3.52(6) no . .
H16 H23 2.88(6) no . .
H16 H24 2.50(4) no . .
H17 H19 3.51(6) no . .
H17 H20 2.39(6) no . .
H17 H21 2.96(4) no . .
H17 H23 3.55(7) no . .
H17 H24 3.57(5) no . .
H18 H20 3.59(7) no . .
H18 H22 3.58(7) no . .
H18 H23 2.42(6) no . .
H18 H24 2.99(5) no . .
H19 H22 2.46(8) no . .
H19 H23 3.54(7) no . .
H19 H24 2.94(7) no . .
H20 H22 3.56(8) no . .
H20 H24 3.56(6) no . .
H21 H22 2.89(8) no . .
H21 H23 3.53(7) no . .
H21 H24 2.47(6) no . .
F1 H13 3.2878 no . 2_565
F1 H14 2.6809 no . 2_565
F1 H15 3.2020 no . 2_565
F1 H17 3.51(6) no . 2_565
F1 H20 3.10(6) no . 2_565
F2 H3 3.08(3) no . 2_676
F2 H6 3.15(4) no . 2_676
F2 H7 3.2229 no . 1_655
F2 H7 3.5739 no . 2_676
F2 H8 3.3362 no . 2_676
F2 H9 2.8002 no . 2_676
F2 H16 2.84(4) no . 1_666
F2 H21 3.57(5) no . 1_666
F2 H24 2.95(5) no . 1_666
O1 H3 2.68(3) no . 2_566
O1 H5 3.01(5) no . 1_445
O1 H6 2.84(3) no . 2_566
O1 H8 2.9387 no . 2_566
O1 H9 3.5846 no . 2_566
O1 H21 3.33(3) no . 2_455
O2 H2 2.52(3) no . 2_555
O2 H4 2.61(3) no . 1_445
O2 H18 3.06(7) no . 2_555
O2 H22 3.57(4) no . 2_555
O2 H23 2.70(4) no . 2_555
N1 H3 3.44(4) no . 2_566
N1 H8 3.4185 no . 2_566
N2 H2 3.60(3) no . 2_555
N2 H22 3.53(5) no . 2_555
N2 H23 3.16(4) no . 2_555
C1 H8 3.4050 no . 2_566
C1 H11 3.4190 no . 2_566
C2 H5 3.41(4) no . 1_445
C2 H23 3.26(5) no . 2_555
C3 H22 3.18(6) no . 2_555
C3 H23 2.97(5) no . 2_555
C4 H22 2.95(6) no . 2_555
C4 H23 3.43(5) no . 2_555
C5 H11 3.2463 no . 2_566
C5 H16 3.49(4) no . 2_565
C5 H17 3.50(6) no . 2_565
C5 H22 3.53(6) no . 2_555
C6 H11 3.0093 no . 2_566
C6 H16 3.27(4) no . 2_565
C7 H13 3.2349 no . 1_655
C7 H16 3.46(4) no . 2_565
C8 H13 3.0959 no . 1_655
C8 H20 3.23(6) no . 2_565
C8 H21 3.32(5) no . 2_565
C9 H1 3.44(3) no . 1_665
C9 H13 3.1195 no . 1_655
C9 H18 3.60(7) no . 2_665
C9 H20 3.37(6) no . 2_565
C9 H21 3.19(5) no . 2_565
C10 H1 3.39(4) no . 1_665
C10 H7 3.4124 no . 1_655
C10 H8 3.3993 no . 2_676
C10 H13 3.2312 no . 1_655
C10 H21 3.41(5) no . 2_565
C11 H7 3.2753 no . 1_655
C11 H12 3.5224 no . 1_655
C11 H13 3.3056 no . 1_655
C12 H10 3.4549 no . 2_566
C12 H11 3.4313 no . 2_566
C12 H12 3.2760 no . 1_655
C12 H13 3.3142 no . 1_655
C14 H5 3.23(3) no . 2_676
C14 H16 3.51(5) no . 2_565
C15 H6 3.25(4) no . 2_566
C15 H10 3.1020 no . 2_466
C15 H11 3.5229 no . 2_466
C15 H12 2.8521 no . 2_466
C15 H24 3.44(4) no . 1_566
C16 H18 3.57(6) no . 2_565
C18 H9 3.3308 no . 2_565
C18 H14 3.4012 no . 2_565
C19 H15 3.4921 no . 2_455
C20 H2 3.53(4) no . 2_555
C20 H10 3.4868 no . 2_455
C20 H11 3.3982 no . 1_544
C20 H12 3.5706 no . 1_544
H1 C9 3.44(3) no . 1_445
H1 C10 3.39(4) no . 1_445
H1 H4 3.12(5) no . 1_445
H1 H5 2.97(6) no . 1_445
H1 H19 3.26(6) no . 2_455
H1 H21 3.35(5) no . 2_455
H1 H23 3.52(6) no . 2_555
H2 O2 2.52(3) no . 2_555
H2 N2 3.60(3) no . 2_555
H2 C20 3.53(4) no . 2_555
H2 H4 3.17(5) no . 2_665
H2 H22 2.86(7) no . 2_555
H3 F2 3.08(3) no . 2_676
H3 O1 2.68(3) no . 2_566
H3 N1 3.44(4) no . 2_566
H3 H11 3.0852 no . 2_566
H3 H16 3.02(6) no . 2_565
H4 O2 2.61(3) no . 1_665
H4 H1 3.12(5) no . 1_665
H4 H2 3.17(5) no . 2_665
H4 H13 3.5455 no . 1_655
H4 H18 3.31(8) no . 2_665
H4 H19 3.34(7) no . 1_665
H4 H20 3.31(7) no . 2_565
H4 H21 3.43(6) no . 2_565
H5 O1 3.01(5) no . 1_665
H5 C2 3.41(4) no . 1_665
H5 C14 3.23(3) no . 2_676
H5 H1 2.97(6) no . 1_665
H5 H7 3.4540 no . 1_655
H5 H7 3.3616 no . 2_676
H5 H8 2.5610 no . 2_676
H5 H9 3.3054 no . 2_676
H5 H18 3.50(8) no . 2_665
H5 H23 3.05(6) no . 2_665
H6 F2 3.15(4) no . 2_676
H6 O1 2.84(3) no . 2_566
H6 C15 3.25(4) no . 2_566
H6 H10 2.7659 no . 2_566
H6 H11 2.8524 no . 2_566
H6 H12 3.2096 no . 1_655
H7 F2 3.2229 no . 1_455
H7 F2 3.5739 no . 2_676
H7 C10 3.4124 no . 1_455
H7 C11 3.2753 no . 1_455
H7 H5 3.4540 no . 1_455
H7 H5 3.3616 no . 2_676
H7 H23 3.5071 no . 1_566
H7 H24 3.2763 no . 1_566
H8 F2 3.3362 no . 2_676
H8 O1 2.9387 no . 2_566
H8 N1 3.4185 no . 2_566
H8 C1 3.4050 no . 2_566
H8 C10 3.3993 no . 2_676
H8 H5 2.5610 no . 2_676
H8 H23 3.0876 no . 1_566
H8 H24 3.4690 no . 1_566
H9 F2 2.8002 no . 2_676
H9 O1 3.5846 no . 2_566
H9 C18 3.3308 no . 2_565
H9 H5 3.3054 no . 2_676
H9 H16 2.6139 no . 2_565
H9 H18 3.1557 no . 2_565
H10 C12 3.4549 no . 2_566
H10 C15 3.1020 no . 2_466
H10 C20 3.4868 no . 2_455
H10 H6 2.7659 no . 2_566
H10 H10 3.1646 no . 2_466
H10 H11 3.2166 no . 2_466
H10 H12 2.4637 no . 2_466
H10 H21 3.5293 no . 2_455
H10 H22 3.0466 no . 2_455
H10 H24 2.9303 no . 2_455
H11 C1 3.4190 no . 2_566
H11 C5 3.2463 no . 2_566
H11 C6 3.0093 no . 2_566
H11 C12 3.4313 no . 2_566
H11 C15 3.5229 no . 2_466
H11 C20 3.3982 no . 1_566
H11 H3 3.0852 no . 2_566
H11 H6 2.8524 no . 2_566
H11 H10 3.2166 no . 2_466
H11 H12 2.9763 no . 2_466
H11 H22 3.1196 no . 1_566
H11 H23 3.2984 no . 1_566
H11 H24 3.1242 no . 1_566
H12 C11 3.5224 no . 1_455
H12 C12 3.2760 no . 1_455
H12 C15 2.8521 no . 2_466
H12 C20 3.5706 no . 1_566
H12 H6 3.2096 no . 1_455
H12 H10 2.4637 no . 2_466
H12 H11 2.9763 no . 2_466
H12 H12 2.6530 no . 2_466
H12 H22 3.4534 no . 1_566
H12 H24 2.8905 no . 1_566
H13 F1 3.2878 no . 2_565
H13 C7 3.2349 no . 1_455
H13 C8 3.0959 no . 1_455
H13 C9 3.1195 no . 1_455
H13 C10 3.2312 no . 1_455
H13 C11 3.3056 no . 1_455
H13 C12 3.3142 no . 1_455
H13 H4 3.5455 no . 1_455
H13 H18 3.4231 no . 2_565
H14 F1 2.6809 no . 2_565
H14 C18 3.4012 no . 2_565
H14 H16 3.3464 no . 2_565
H14 H17 3.3562 no . 2_565
H14 H18 2.8853 no . 2_565
H15 F1 3.2020 no . 2_565
H15 C19 3.4921 no . 2_455
H15 H19 2.7171 no . 2_455
H15 H21 3.5209 no . 2_455
H15 H22 3.0191 no . 2_455
H16 F2 2.84(4) no . 1_444
H16 C5 3.49(4) no . 2_565
H16 C6 3.27(4) no . 2_565
H16 C7 3.46(4) no . 2_565
H16 C14 3.51(5) no . 2_565
H16 H3 3.02(6) no . 2_565
H16 H9 2.6139 no . 2_565
H16 H14 3.3464 no . 2_565
H17 F1 3.51(6) no . 2_565
H17 C5 3.50(6) no . 2_565
H17 H14 3.3562 no . 2_565
H17 H17 3.52(6) no . 2_565
H18 O2 3.06(7) no . 2_555
H18 C9 3.60(7) no . 2_665
H18 C16 3.57(6) no . 2_565
H18 H4 3.31(8) no . 2_665
H18 H5 3.50(8) no . 2_665
H18 H9 3.1557 no . 2_565
H18 H13 3.4231 no . 2_565
H18 H14 2.8853 no . 2_565
H19 H1 3.26(6) no . 2_455
H19 H4 3.34(7) no . 1_445
H19 H15 2.7171 no . 2_455
H19 H19 3.44(8) no . 2_455
H19 H20 3.31(7) no . 2_455
H20 F1 3.10(6) no . 2_565
H20 C8 3.23(6) no . 2_565
H20 C9 3.37(6) no . 2_565
H20 H4 3.31(7) no . 2_565
H20 H19 3.31(7) no . 2_455
H21 F2 3.57(5) no . 1_444
H21 O1 3.33(3) no . 2_455
H21 C8 3.32(5) no . 2_565
H21 C9 3.19(5) no . 2_565
H21 C10 3.41(5) no . 2_565
H21 H1 3.35(5) no . 2_455
H21 H4 3.43(6) no . 2_565
H21 H10 3.5293 no . 2_455
H21 H15 3.5209 no . 2_455
H22 O2 3.57(4) no . 2_555
H22 N2 3.53(5) no . 2_555
H22 C3 3.18(6) no . 2_555
H22 C4 2.95(6) no . 2_555
H22 C5 3.53(6) no . 2_555
H22 H2 2.86(7) no . 2_555
H22 H10 3.0466 no . 2_455
H22 H11 3.1196 no . 1_544
H22 H12 3.4534 no . 1_544
H22 H15 3.0191 no . 2_455
H23 O2 2.70(4) no . 2_555
H23 N2 3.16(4) no . 2_555
H23 C2 3.26(5) no . 2_555
H23 C3 2.97(5) no . 2_555
H23 C4 3.43(5) no . 2_555
H23 H1 3.52(6) no . 2_555
H23 H5 3.05(6) no . 2_665
H23 H7 3.5071 no . 1_544
H23 H8 3.0876 no . 1_544
H23 H11 3.2984 no . 1_544
H24 F2 2.95(5) no . 1_444
H24 C15 3.44(4) no . 1_544
H24 H7 3.2763 no . 1_544
H24 H8 3.4690 no . 1_544
H24 H10 2.9303 no . 2_455
H24 H11 3.1242 no . 1_544
H24 H12 2.8905 no . 1_544
N1 N1 3.579(4) no . 2_566
O1 O1 4.221(4) no . 2_566
O1 N1 3.696(4) no . 2_566
N1 O1 3.696(4) no . 2_566

loop_
_geom_torsion_atom_site_label_1
_geom_torsion_atom_site_label_2
_geom_torsion_atom_site_label_3
_geom_torsion_atom_site_label_4
_geom_torsion
_geom_torsion_publ_flag
_geom_torsion_site_symmetry_1
_geom_torsion_site_symmetry_2
_geom_torsion_site_symmetry_3
_geom_torsion_site_symmetry_4
O1 N1 C1 C2 38.8(4) no . . . .
O1 N1 C1 C6 -140.0(3) no . . . .
O1 N1 C13 C14 136.5(2) no . . . .
O1 N1 C13 C15 18.8(3) no . . . .
O1 N1 C13 C16 -102.1(3) no . . . .
C1 N1 C13 C14 -68.4(3) no . . . .
C1 N1 C13 C15 173.91(15) no . . . .
C1 N1 C13 C16 53.0(3) no . . . .
C13 N1 C1 C2 -116.8(3) no . . . .
C13 N1 C1 C6 64.4(4) no . . . .
O2 N2 C3 C2 -49.5(4) no . . . .
O2 N2 C3 C4 130.7(3) no . . . .
O2 N2 C17 C18 -170.2(3) no . . . .
O2 N2 C17 C19 69.3(3) no . . . .
O2 N2 C17 C20 -49.9(4) no . . . .
C3 N2 C17 C18 45.0(4) no . . . .
C3 N2 C17 C19 -75.5(3) no . . . .
C3 N2 C17 C20 165.4(2) no . . . .
C17 N2 C3 C2 95.8(4) no . . . .
C17 N2 C3 C4 -84.0(4) no . . . .
N1 C1 C2 C3 178.5(3) no . . . .
N1 C1 C6 C5 179.6(3) no . . . .
C2 C1 C6 C5 0.8(6) no . . . .
C6 C1 C2 C3 -2.6(6) no . . . .
C1 C2 C3 N2 -177.3(3) no . . . .
C1 C2 C3 C4 2.5(6) no . . . .
N2 C3 C4 C5 179.4(3) no . . . .
C2 C3 C4 C5 -0.4(6) no . . . .
C3 C4 C5 C6 -1.4(6) no . . . .
C3 C4 C5 C7 176.8(3) no . . . .
C4 C5 C6 C1 1.3(6) no . . . .
C4 C5 C7 C8 34.3(6) no . . . .
C4 C5 C7 C12 -146.0(4) no . . . .
C6 C5 C7 C8 -147.5(4) no . . . .
C6 C5 C7 C12 32.2(5) no . . . .
C7 C5 C6 C1 -177.0(3) no . . . .
C5 C7 C8 F1 1.7(6) no . . . .
C5 C7 C8 C9 179.1(4) no . . . .
C5 C7 C12 C11 -178.9(4) no . . . .
C8 C7 C12 C11 0.8(6) no . . . .
C12 C7 C8 F1 -178.0(4) no . . . .
C12 C7 C8 C9 -0.7(6) no . . . .
F1 C8 C9 C10 177.9(4) no . . . .
C7 C8 C9 C10 0.5(7) no . . . .
C8 C9 C10 C11 -0.5(7) no . . . .
C9 C10 C11 F2 179.4(4) no . . . .
C9 C10 C11 C12 0.7(8) no . . . .
F2 C11 C12 C7 -179.7(4) no . . . .
C10 C11 C12 C7 -0.9(7) no . . . .
